data_4326968
loop_
_publ_author_name
'Chuan-Hung Chuang'
'Chen-Kuo Ou'
'Shan-Tung Liu'
'Anil Kumar'
'Wei-Min Ching'
'Pei-Chun Chiang'
'Mira Anne C. dela Rosa'
'Chen-Hsiung Hung'

_publ_section_title
;
 Ruthenium Complexes of Thiaporphyrin and Dithiaporphyrin
;
_journal_name_full 'Inorganic Chemistry'
_journal_page_first 11947
_journal_page_last 11957
_journal_paper_doi 10.1021/ic200977n
_journal_volume 50
_journal_year 2011
_chemical_formula_sum 'C50 H38 Cl2 N4 O3 Ru S'
_chemical_formula_weight 946.87
_chemical_name_systematic
;
 ?
;
_space_group_IT_number 12
_symmetry_cell_setting monoclinic
_symmetry_space_group_name_Hall '-C 2y'
_symmetry_space_group_name_H-M 'C 1 2/m 1'
_atom_sites_solution_hydrogens geom
_atom_sites_solution_primary direct
_atom_sites_solution_secondary difmap
_audit_creation_method SHELXL-97
_cell_angle_alpha 90.00
_cell_angle_beta 116.90(3)
_cell_angle_gamma 90.00
_cell_formula_units_Z 4
_cell_length_a 21.877(4)
_cell_length_b 17.060(3)
_cell_length_c 15.357(3)
_cell_measurement_temperature 298(2)
_cell_volume 5111(2)
_computing_cell_refinement 'Bruker SMART'
_computing_data_collection 'Bruker SMART'
_computing_data_reduction 'Bruker SAINT'
_computing_molecular_graphics 'Bruker SHELXTL'
_computing_publication_material 'Bruker SHELXTL'
_computing_structure_refinement 'SHELXL-97 (Sheldrick, 1997)'
_computing_structure_solution 'SHELXS-97 (Sheldrick, 1990)'
_diffrn_ambient_temperature 298(2)
_diffrn_measured_fraction_theta_full 0.989
_diffrn_measured_fraction_theta_max 0.989
_diffrn_measurement_device_type 'CCD area detector'
_diffrn_measurement_method 'phi and omega scans'
_diffrn_radiation_monochromator graphite
_diffrn_radiation_source 'fine-focus sealed tube'
_diffrn_radiation_type MoK\a
_diffrn_radiation_wavelength 0.71073
_diffrn_reflns_av_R_equivalents 0.0224
_diffrn_reflns_av_sigmaI/netI 0.0389
_diffrn_reflns_limit_h_max 27
_diffrn_reflns_limit_h_min -28
_diffrn_reflns_limit_k_max 22
_diffrn_reflns_limit_k_min -11
_diffrn_reflns_limit_l_max 17
_diffrn_reflns_limit_l_min -19
_diffrn_reflns_number 16208
_diffrn_reflns_theta_full 27.51
_diffrn_reflns_theta_max 27.51
_diffrn_reflns_theta_min 2.09
_exptl_absorpt_coefficient_mu 0.493
_exptl_absorpt_correction_T_max 0.9523
_exptl_absorpt_correction_T_min 0.8783
_exptl_absorpt_correction_type empirical
_exptl_absorpt_process_details SADABS
_exptl_crystal_colour black
_exptl_crystal_density_diffrn 1.230
_exptl_crystal_description block
_exptl_crystal_F_000 1936
_exptl_crystal_size_max 0.27
_exptl_crystal_size_mid 0.12
_exptl_crystal_size_min 0.10
_platon_squeeze_details
;
;
_refine_diff_density_max 0.772
_refine_diff_density_min -0.598
_refine_diff_density_rms 0.074
_refine_ls_extinction_method none
_refine_ls_goodness_of_fit_ref 0.714
_refine_ls_hydrogen_treatment constr
_refine_ls_matrix_type full
_refine_ls_number_parameters 298
_refine_ls_number_reflns 6010
_refine_ls_number_restraints 0
_refine_ls_restrained_S_all 0.714
_refine_ls_R_factor_all 0.0503
_refine_ls_R_factor_gt 0.0384
_refine_ls_shift/su_max 0.002
_refine_ls_shift/su_mean 0.000
_refine_ls_structure_factor_coef Fsqd
_refine_ls_weighting_details 'calc w=1/[\s^2^(Fo^2^)+(0.1100P)^2^+0.9764P] where P=(Fo^2^+2Fc^2^)/3'
_refine_ls_weighting_scheme calc
_refine_ls_wR_factor_gt 0.1106
_refine_ls_wR_factor_ref 0.1189
_reflns_number_gt 4526
_reflns_number_total 6010
_reflns_threshold_expression >2sigma(I)
_cod_data_source_file ic200977n_si_002_3.cif
_cod_data_source_block h047c-sr
_cod_original_cell_volume 5111.3(18)
_cod_database_code 4326968

loop_
_symmetry_equiv_pos_as_xyz
'x, y, z'
'-x, y, -z'
'x+1/2, y+1/2, z'
'-x+1/2, y+1/2, -z'
'-x, -y, -z'
'x, -y, z'
'-x+1/2, -y+1/2, -z'
'x+1/2, -y+1/2, z'

loop_
_atom_site_label
_atom_site_type_symbol
_atom_site_fract_x
_atom_site_fract_y
_atom_site_fract_z
_atom_site_U_iso_or_equiv
_atom_site_adp_type
_atom_site_occupancy
_atom_site_symmetry_multiplicity
_atom_site_calc_flag
_atom_site_refinement_flags
Ru1 Ru 0.975012(12) 0.5000 0.727443(16) 0.04009(10) Uani 1 2 d S
S1 S 1.00595(4) 0.5000 0.88809(5) 0.04335(19) Uani 1 2 d S
N1 N 0.93006(13) 0.5000 0.57799(17) 0.0450(6) Uani 1 2 d S
N2 N 0.97599(9) 0.62136(12) 0.73120(11) 0.0441(4) Uani 1 1 d .
N3 N 0.87144(16) 0.5000 0.7076(2) 0.0584(8) Uani 1 2 d S
O1 O 1.12436(14) 0.5000 0.7792(2) 0.0783(9) Uani 1 2 d S
O2 O 0.8527(3) 0.5554(4) 0.7463(5) 0.1016(17) Uani 0.50 1 d P
O2A O 0.8297(3) 0.5469(4) 0.6607(5) 0.115(2) Uani 0.50 1 d P
C1 C 1.06677(17) 0.5000 0.7532(2) 0.0458(7) Uani 1 2 d S
C2 C 0.87074(15) 0.53831(17) 0.41998(18) 0.0663(8) Uani 1 1 d .
H2 H 0.8508 0.5703 0.3651 0.080 Uiso 1 1 calc R
C3 C 0.90710(12) 0.56476(16) 0.52027(15) 0.0509(6) Uani 1 1 d .
C4 C 0.91238(12) 0.64293(16) 0.55226(16) 0.0496(6) Uani 1 1 d .
C5 C 0.94371(12) 0.66900(15) 0.64972(16) 0.0469(5) Uani 1 1 d .
C6 C 0.95274(14) 0.74934(16) 0.68001(19) 0.0568(6) Uani 1 1 d .
H6 H 0.9351 0.7928 0.6397 0.068 Uiso 1 1 calc R
C7 C 0.99158(14) 0.75043(15) 0.77769(19) 0.0567(6) Uani 1 1 d .
H7 H 1.0056 0.7949 0.8168 0.068 Uiso 1 1 calc R
C8 C 1.00751(12) 0.67060(14) 0.81076(16) 0.0463(5) Uani 1 1 d .
C9 C 1.05367(12) 0.64960(15) 0.90848(16) 0.0473(5) Uani 1 1 d .
C10 C 1.06499(12) 0.57420(14) 0.94626(15) 0.0468(5) Uani 1 1 d .
C11 C 1.12132(14) 0.54012(16) 1.02556(17) 0.0574(7) Uani 1 1 d .
H11 H 1.1557 0.5697 1.0739 0.069 Uiso 1 1 calc R
C12 C 0.88150(12) 0.70402(17) 0.47372(17) 0.0540(6) Uani 1 1 d .
C13 C 0.82334(15) 0.74398(19) 0.4607(2) 0.0682(8) Uani 1 1 d .
H13 H 0.8035 0.7339 0.5019 0.082 Uiso 1 1 calc R
C14 C 0.90925(15) 0.7190(2) 0.4103(2) 0.0749(9) Uani 1 1 d .
H14 H 0.9474 0.6911 0.4161 0.090 Uiso 1 1 calc R
C15 C 0.79389(16) 0.7992(2) 0.3867(2) 0.0787(9) Uani 1 1 d .
H15 H 0.7546 0.8256 0.3790 0.094 Uiso 1 1 calc R
C16 C 0.88003(17) 0.7759(2) 0.3379(2) 0.0831(10) Uani 1 1 d .
H16 H 0.9003 0.7872 0.2976 0.100 Uiso 1 1 calc R
C17 C 0.82204(16) 0.8154(2) 0.3248(2) 0.0728(8) Uani 1 1 d .
C18 C 1.09886(13) 0.71277(16) 0.97450(18) 0.0551(6) Uani 1 1 d .
C19 C 1.10148(16) 0.72416(19) 1.0653(2) 0.0711(8) Uani 1 1 d .
H19 H 1.0736 0.6945 1.0838 0.085 Uiso 1 1 calc R
C20 C 1.14099(16) 0.75718(19) 0.9501(2) 0.0717(8) Uani 1 1 d .
H20 H 1.1403 0.7502 0.8896 0.086 Uiso 1 1 calc R
C21 C 1.14560(19) 0.7799(2) 1.1291(2) 0.0895(11) Uani 1 1 d .
H21 H 1.1464 0.7873 1.1896 0.107 Uiso 1 1 calc R
C22 C 1.18457(18) 0.8123(2) 1.0145(3) 0.0890(11) Uani 1 1 d .
H22 H 1.2124 0.8422 0.9961 0.107 Uiso 1 1 calc R
C23 C 1.18770(19) 0.8238(2) 1.1045(3) 0.0877(10) Uani 1 1 d .
Cl1 Cl 0.82059(19) 0.91929(16) 0.6155(3) 0.2875(16) Uani 1 1 d .
C24 C 0.7896(2) 0.8753(2) 0.2425(3) 0.1081(14) Uani 1 1 d .
H24A H 0.7479 0.8543 0.1920 0.162 Uiso 1 1 calc R
H24B H 0.8208 0.8868 0.2160 0.162 Uiso 1 1 calc R
H24C H 0.7797 0.9226 0.2676 0.162 Uiso 1 1 calc R
C25 C 1.2379(3) 0.8829(3) 1.1766(4) 0.146(2) Uani 1 1 d .
H25A H 1.2357 0.8799 1.2375 0.220 Uiso 1 1 calc R
H25B H 1.2259 0.9348 1.1503 0.220 Uiso 1 1 calc R
H25C H 1.2836 0.8709 1.1871 0.220 Uiso 1 1 calc R
C26 C 0.7966(6) 1.0000 0.5460(7) 0.229(6) Uani 1 2 d S
H26A H 0.8173 1.0000 0.5020 0.275 Uiso 1 2 calc SR
H26B H 0.7472 1.0000 0.5070 0.275 Uiso 1 2 calc SR

loop_
_atom_site_aniso_label
_atom_site_aniso_U_11
_atom_site_aniso_U_22
_atom_site_aniso_U_33
_atom_site_aniso_U_23
_atom_site_aniso_U_13
_atom_site_aniso_U_12
Ru1 0.03684(15) 0.04936(17) 0.02572(13) 0.000 0.00683(10) 0.000
S1 0.0439(4) 0.0502(5) 0.0276(3) 0.000 0.0088(3) 0.000
N1 0.0425(14) 0.0548(17) 0.0251(12) 0.000 0.0043(10) 0.000
N2 0.0422(10) 0.0514(12) 0.0306(9) 0.0012(7) 0.0093(8) 0.0024(8)
N3 0.0430(17) 0.082(2) 0.0429(16) 0.000 0.0126(14) 0.000
O1 0.0421(16) 0.121(3) 0.0641(18) 0.000 0.0176(13) 0.000
O2 0.068(3) 0.135(5) 0.110(4) -0.018(4) 0.047(3) 0.018(3)
O2A 0.068(3) 0.147(5) 0.133(5) 0.054(4) 0.047(3) 0.045(3)
C1 0.0439(18) 0.053(2) 0.0339(15) 0.000 0.0113(13) 0.000
C2 0.0677(18) 0.0827(19) 0.0285(11) 0.0043(10) 0.0043(11) 0.0036(13)
C3 0.0448(13) 0.0687(17) 0.0285(10) 0.0053(10) 0.0071(9) 0.0038(11)
C4 0.0398(12) 0.0654(16) 0.0365(11) 0.0101(11) 0.0112(9) 0.0066(11)
C5 0.0430(12) 0.0537(14) 0.0383(11) 0.0078(10) 0.0135(9) 0.0044(10)
C6 0.0606(16) 0.0504(15) 0.0521(14) 0.0100(11) 0.0191(12) 0.0081(12)
C7 0.0615(16) 0.0476(14) 0.0517(14) -0.0008(11) 0.0172(12) 0.0029(12)
C8 0.0467(12) 0.0479(14) 0.0392(11) 0.0001(9) 0.0150(10) 0.0012(10)
C9 0.0483(13) 0.0511(14) 0.0359(11) -0.0068(10) 0.0133(10) -0.0046(10)
C10 0.0468(13) 0.0546(15) 0.0295(10) -0.0043(9) 0.0088(9) -0.0032(10)
C11 0.0544(15) 0.0630(16) 0.0338(11) -0.0040(10) 0.0016(11) -0.0045(11)
C12 0.0445(13) 0.0690(17) 0.0386(12) 0.0122(11) 0.0102(10) 0.0073(11)
C13 0.0589(16) 0.088(2) 0.0595(16) 0.0230(15) 0.0281(13) 0.0226(15)
C14 0.0564(17) 0.108(3) 0.0572(16) 0.0286(17) 0.0233(14) 0.0236(16)
C15 0.0629(19) 0.091(2) 0.074(2) 0.0272(17) 0.0236(16) 0.0297(17)
C16 0.073(2) 0.115(3) 0.0612(17) 0.0391(18) 0.0311(16) 0.0158(19)
C17 0.0680(19) 0.080(2) 0.0549(16) 0.0224(15) 0.0137(14) 0.0146(16)
C18 0.0502(14) 0.0546(15) 0.0450(13) -0.0062(11) 0.0080(11) -0.0037(11)
C19 0.0683(19) 0.083(2) 0.0538(15) -0.0208(15) 0.0206(14) -0.0164(16)
C20 0.0725(19) 0.072(2) 0.0623(17) -0.0026(15) 0.0230(15) -0.0168(15)
C21 0.091(3) 0.092(3) 0.0636(19) -0.0338(18) 0.0152(18) -0.018(2)
C22 0.071(2) 0.077(2) 0.097(3) 0.003(2) 0.0190(19) -0.0257(17)
C23 0.078(2) 0.069(2) 0.081(2) -0.0185(18) 0.0048(18) -0.0147(17)
Cl1 0.351(4) 0.170(2) 0.366(4) -0.002(2) 0.183(3) 0.025(2)
C24 0.110(3) 0.108(3) 0.089(3) 0.053(2) 0.030(2) 0.030(2)
C25 0.139(4) 0.099(3) 0.126(4) -0.032(3) -0.006(3) -0.054(3)
C26 0.260(14) 0.140(9) 0.166(10) 0.000 -0.010(8) 0.000

loop_
_atom_type_symbol
_atom_type_description
_atom_type_scat_dispersion_real
_atom_type_scat_dispersion_imag
_atom_type_scat_source
C C 0.0033 0.0016 'International Tables Vol C Tables 4.2.6.8 and 6.1.1.4'
H H 0.0000 0.0000 'International Tables Vol C Tables 4.2.6.8 and 6.1.1.4'
N N 0.0061 0.0033 'International Tables Vol C Tables 4.2.6.8 and 6.1.1.4'
S S 0.1246 0.1234 'International Tables Vol C Tables 4.2.6.8 and 6.1.1.4'
Cl Cl 0.1484 0.1585 'International Tables Vol C Tables 4.2.6.8 and 6.1.1.4'
Ru Ru -1.2594 0.8363 'International Tables Vol C Tables 4.2.6.8 and 6.1.1.4'
O O 0.0106 0.0060 'International Tables Vol C Tables 4.2.6.8 and 6.1.1.4'

loop_
_geom_angle_atom_site_label_1
_geom_angle_atom_site_label_2
_geom_angle_atom_site_label_3
_geom_angle
_geom_angle_site_symmetry_1
_geom_angle_site_symmetry_3
C1 Ru1 N1 99.40(12) . .
C1 Ru1 N2 89.86(5) . .
N1 Ru1 N2 91.43(4) . .
C1 Ru1 N2 89.86(5) . 6_565
N1 Ru1 N2 91.43(4) . 6_565
N2 Ru1 N2 177.14(9) . 6_565
C1 Ru1 N3 176.32(12) . .
N1 Ru1 N3 84.28(12) . .
N2 Ru1 N3 90.05(5) . .
N2 Ru1 N3 90.05(5) 6_565 .
C1 Ru1 S1 90.36(10) . .
N1 Ru1 S1 170.24(8) . .
N2 Ru1 S1 88.58(4) . .
N2 Ru1 S1 88.58(4) 6_565 .
N3 Ru1 S1 85.96(9) . .
C10 S1 C10 93.42(17) 6_565 .
C10 S1 Ru1 110.44(8) 6_565 .
C10 S1 Ru1 110.44(8) . .
C3 N1 C3 108.4(3) 6_565 .
C3 N1 Ru1 125.32(13) 6_565 .
C3 N1 Ru1 125.32(13) . .
C8 N2 C5 106.7(2) . .
C8 N2 Ru1 128.81(15) . .
C5 N2 Ru1 124.45(15) . .
O2A N3 O2A 85.2(8) . 6_565
O2A N3 O2 57.4(4) . .
O2A N3 O2 117.5(4) 6_565 .
O2A N3 O2 117.5(4) . 6_565
O2A N3 O2 57.4(4) 6_565 6_565
O2 N3 O2 95.3(6) . 6_565
O2A N3 Ru1 124.2(3) . .
O2A N3 Ru1 124.2(3) 6_565 .
O2 N3 Ru1 118.3(3) . .
O2 N3 Ru1 118.3(3) 6_565 .
O2A O2 N3 57.2(4) . .
N3 O2A O2 65.4(4) . .
N3 O2A O2A 47.4(4) . 6_565
O2 O2A O2A 97.0(5) . 6_565
O1 C1 Ru1 172.7(3) . .
C2 C2 C3 108.14(15) 6_565 .
N1 C3 C4 126.4(2) . .
N1 C3 C2 107.6(2) . .
C4 C3 C2 125.8(2) . .
C5 C4 C3 126.5(2) . .
C5 C4 C12 117.4(2) . .
C3 C4 C12 116.1(2) . .
N2 C5 C4 125.3(2) . .
N2 C5 C6 109.2(2) . .
C4 C5 C6 125.3(2) . .
C7 C6 C5 107.4(2) . .
C6 C7 C8 108.0(2) . .
N2 C8 C9 127.6(2) . .
N2 C8 C7 108.6(2) . .
C9 C8 C7 123.5(2) . .
C10 C9 C8 125.6(2) . .
C10 C9 C18 116.4(2) . .
C8 C9 C18 117.8(2) . .
C9 C10 C11 131.7(2) . .
C9 C10 S1 120.66(17) . .
C11 C10 S1 107.44(19) . .
C11 C11 C10 114.39(15) 6_565 .
C13 C12 C14 118.5(2) . .
C13 C12 C4 120.7(2) . .
C14 C12 C4 120.7(2) . .
C12 C13 C15 120.7(3) . .
C12 C14 C16 120.0(3) . .
C17 C15 C13 121.0(3) . .
C17 C16 C14 121.3(3) . .
C16 C17 C15 118.3(3) . .
C16 C17 C24 120.3(3) . .
C15 C17 C24 121.4(3) . .
C20 C18 C19 118.2(3) . .
C20 C18 C9 122.0(2) . .
C19 C18 C9 119.7(2) . .
C18 C19 C21 120.3(3) . .
C18 C20 C22 120.7(3) . .
C23 C21 C19 121.2(3) . .
C23 C22 C20 121.5(3) . .
C22 C23 C21 118.0(3) . .
C22 C23 C25 121.1(4) . .
C21 C23 C25 120.9(4) . .
Cl1 C26 Cl1 110.6(6) 6_575 .

loop_
_geom_bond_atom_site_label_1
_geom_bond_atom_site_label_2
_geom_bond_distance
_geom_bond_site_symmetry_2
Ru1 C1 1.862(3) .
Ru1 N1 2.047(2) .
Ru1 N2 2.071(2) .
Ru1 N2 2.071(2) 6_565
Ru1 N3 2.145(3) .
Ru1 S1 2.2436(9) .
S1 C10 1.739(2) 6_565
S1 C10 1.739(2) .
N1 C3 1.362(3) 6_565
N1 C3 1.362(3) .
N2 C8 1.382(3) .
N2 C5 1.388(3) .
N3 O2A 1.183(5) .
N3 O2A 1.183(5) 6_565
N3 O2 1.279(5) .
N3 O2 1.279(5) 6_565
O1 C1 1.137(4) .
O2 O2A 1.185(8) .
O2A O2A 1.602(14) 6_565
C2 C2 1.307(6) 6_565
C2 C3 1.449(3) .
C3 C4 1.408(4) .
C4 C5 1.407(3) .
C4 C12 1.503(3) .
C5 C6 1.432(4) .
C6 C7 1.349(4) .
C7 C8 1.440(3) .
C8 C9 1.424(3) .
C9 C10 1.387(3) .
C9 C18 1.503(3) .
C10 C11 1.408(3) .
C11 C11 1.369(5) 6_565
C12 C13 1.376(4) .
C12 C14 1.384(4) .
C13 C15 1.390(4) .
C14 C16 1.395(4) .
C15 C17 1.375(4) .
C16 C17 1.369(4) .
C17 C24 1.528(4) .
C18 C20 1.370(4) .
C18 C19 1.382(4) .
C19 C21 1.393(4) .
C20 C22 1.385(4) .
C21 C23 1.367(5) .
C22 C23 1.366(5) .
C23 C25 1.532(5) .
Cl1 C26 1.674(6) .
C26 Cl1 1.674(6) 6_575

loop_
_platon_squeeze_void_nr
_platon_squeeze_void_average_x
_platon_squeeze_void_average_y
_platon_squeeze_void_average_z
_platon_squeeze_void_volume
_platon_squeeze_void_count_electrons
_platon_squeeze_void_content
1 0.000 0.000 -0.015 524 66 ' '
2 0.500 0.500 -0.012 524 66 ' '
